data_7207347
loop_
_publ_author_name
'Akhbari, Kamran'
'Morsali, Ali'

_publ_section_title
;
 Halogen dipole moment effect of phenolic ring on formation of stair like
 polymers or polymers with tetranuclear cubic cage units; new precursors
 for preparation of TlCl and Tl2O3 nanostructures
;
_journal_issue 5
_journal_name_full CrystEngComm
_journal_page_first 1618
_journal_paper_doi 10.1039/c1ce06132a
_journal_volume 14
_journal_year 2012
_chemical_formula_moiety 'C24 H16 Cl4 O4 Tl4'
_chemical_formula_sum 'C24 H16 Cl4 O4 Tl4'
_chemical_formula_weight 1327.65
_chemical_name_systematic
;
?
;
_space_group_IT_number 82
_symmetry_cell_setting tetragonal
_symmetry_space_group_name_Hall 'I -4'
_symmetry_space_group_name_H-M 'I -4'
_atom_sites_solution_hydrogens geom
_atom_sites_solution_primary direct
_atom_sites_solution_secondary difmap
_audit_creation_method SHELXL-97
_cell_angle_alpha 90.00
_cell_angle_beta 90.00
_cell_angle_gamma 90.00
_cell_formula_units_Z 2
_cell_length_a 14.1678(7)
_cell_length_b 14.1678(7)
_cell_length_c 7.0565(7)
_cell_measurement_reflns_used 3204
_cell_measurement_temperature 100(2)
_cell_measurement_theta_max 31.63
_cell_measurement_theta_min 2.88
_cell_volume 1416.43(17)
_computing_cell_refinement 'Bruker APEX II kappa'
_computing_data_collection 'Bruker APEX II kappa'
_computing_data_reduction 'Bruker SAINT V7.68A'
_computing_molecular_graphics 'Bruker ShelXTL'
_computing_publication_material 'Bruker ShelXTL'
_computing_structure_refinement 'SHELXL-97 (Sheldrick, 2008)'
_computing_structure_solution 'SHELXS-97 (Sheldrick, 2008)'
_diffrn_ambient_temperature 100(2)
_diffrn_measured_fraction_theta_full 0.998
_diffrn_measured_fraction_theta_max 0.934
_diffrn_measurement_device_type 'Bruker APex II Kappa CCD area detector'
_diffrn_measurement_method 'phi and omega scans'
_diffrn_radiation_monochromator graphite
_diffrn_radiation_source 'fine-focus sealed tube'
_diffrn_radiation_type MoK\a
_diffrn_radiation_wavelength 0.71073
_diffrn_reflns_av_R_equivalents 0.0261
_diffrn_reflns_av_sigmaI/netI 0.0539
_diffrn_reflns_limit_h_max 11
_diffrn_reflns_limit_h_min -18
_diffrn_reflns_limit_k_max 20
_diffrn_reflns_limit_k_min -20
_diffrn_reflns_limit_l_max 10
_diffrn_reflns_limit_l_min -6
_diffrn_reflns_number 3740
_diffrn_reflns_theta_full 27.50
_diffrn_reflns_theta_max 31.64
_diffrn_reflns_theta_min 2.03
_exptl_absorpt_coefficient_mu 23.090
_exptl_absorpt_correction_T_max 0.7463
_exptl_absorpt_correction_T_min 0.1864
_exptl_absorpt_correction_type multi-scan
_exptl_absorpt_process_details 'SADABS V2008/1'
_exptl_crystal_colour colourless
_exptl_crystal_density_diffrn 3.113
_exptl_crystal_density_method 'not measured'
_exptl_crystal_description bolck
_exptl_crystal_F_000 1168
_exptl_crystal_size_max 0.284
_exptl_crystal_size_mid 0.193
_exptl_crystal_size_min 0.073
_refine_diff_density_max 3.821
_refine_diff_density_min -3.315
_refine_diff_density_rms 0.337
_refine_ls_abs_structure_details 'Flack H D (1983), Acta Cryst. A39, 876-881'
_refine_ls_abs_structure_Flack 0.008(15)
_refine_ls_extinction_method none
_refine_ls_goodness_of_fit_ref 1.038
_refine_ls_hydrogen_treatment constr
_refine_ls_matrix_type full
_refine_ls_number_parameters 83
_refine_ls_number_reflns 2151
_refine_ls_number_restraints 0
_refine_ls_restrained_S_all 1.038
_refine_ls_R_factor_all 0.0322
_refine_ls_R_factor_gt 0.0314
_refine_ls_shift/su_max 0.001
_refine_ls_shift/su_mean 0.000
_refine_ls_structure_factor_coef Fsqd
_refine_ls_weighting_details 'calc w=1/[\s^2^(Fo^2^)+(0.0331P)^2^+0.0000P] where P=(Fo^2^+2Fc^2^)/3'
_refine_ls_weighting_scheme calc
_refine_ls_wR_factor_gt 0.0724
_refine_ls_wR_factor_ref 0.0727
_reflns_number_gt 2083
_reflns_number_total 2151
_reflns_threshold_expression >2sigma(I)
_cod_data_source_file c1ce06132a.txt
_cod_data_source_block 7
_cod_depositor_comments
;
The following automatic conversions were performed:

'_symmetry_cell_setting' value 'Tetragonal' changed to 'tetragonal'
according to /home/saulius/struct/CIF-dictionaries/cif_core.dic
dictionary named 'cif_core.dic' version 2.4.1 from 2010-06-29.

Automatic conversion script
Id: cif_fix_values 1715 2011-07-08 13:25:40Z adriana 
;
_cod_database_code 7207347

loop_
_symmetry_equiv_pos_as_xyz
'x, y, z'
'-x, -y, z'
'y, -x, -z'
'-y, x, -z'
'x+1/2, y+1/2, z+1/2'
'-x+1/2, -y+1/2, z+1/2'
'y+1/2, -x+1/2, -z+1/2'
'-y+1/2, x+1/2, -z+1/2'

loop_
_atom_site_label
_atom_site_type_symbol
_atom_site_fract_x
_atom_site_fract_y
_atom_site_fract_z
_atom_site_U_iso_or_equiv
_atom_site_adp_type
_atom_site_occupancy
_atom_site_symmetry_multiplicity
_atom_site_calc_flag
_atom_site_refinement_flags
Tl1 Tl 0.546948(17) 0.633805(17) 0.30193(4) 0.01100(8) Uani 1 1 d .
Cl1 Cl 0.06079(12) 0.63797(13) -0.1191(3) 0.0157(4) Uani 1 1 d .
O1 O 0.3962(3) 0.5385(4) 0.3354(8) 0.0122(11) Uani 1 1 d .
C3 C 0.1698(5) 0.5189(5) 0.0864(13) 0.0131(13) Uani 1 1 d .
H3 H 0.1222 0.4731 0.0633 0.016 Uiso 1 1 calc R
C2 C 0.2294(5) 0.6772(5) 0.0476(10) 0.0125(13) Uani 1 1 d .
H2 H 0.2228 0.7390 -0.0029 0.015 Uiso 1 1 calc R
C1 C 0.1602(5) 0.6088(5) 0.0147(12) 0.0129(14) Uani 1 1 d .
C6 C 0.2479(5) 0.4953(5) 0.1908(13) 0.0131(13) Uani 1 1 d .
H6 H 0.2536 0.4331 0.2394 0.016 Uiso 1 1 calc R
C5 C 0.3076(5) 0.6536(5) 0.1547(10) 0.0138(15) Uani 1 1 d .
H5 H 0.3540 0.7005 0.1793 0.017 Uiso 1 1 calc R
C7 C 0.3207(5) 0.5624(5) 0.2283(10) 0.0097(13) Uani 1 1 d .

loop_
_atom_site_aniso_label
_atom_site_aniso_U_11
_atom_site_aniso_U_22
_atom_site_aniso_U_33
_atom_site_aniso_U_23
_atom_site_aniso_U_13
_atom_site_aniso_U_12
Tl1 0.01069(13) 0.01133(13) 0.01099(12) 0.00275(10) 0.00245(10) 0.00138(9)
Cl1 0.0145(7) 0.0173(8) 0.0154(9) -0.0008(7) -0.0068(7) 0.0040(6)
O1 0.008(2) 0.019(2) 0.009(3) -0.001(2) -0.0002(18) 0.0022(17)
C3 0.010(3) 0.013(3) 0.016(4) 0.002(3) 0.001(3) -0.001(2)
C2 0.017(3) 0.011(3) 0.010(4) -0.004(3) 0.000(3) 0.005(2)
C1 0.009(3) 0.015(3) 0.015(4) -0.001(3) -0.005(3) 0.005(3)
C6 0.020(3) 0.011(3) 0.008(3) 0.002(3) -0.003(3) 0.001(2)
C5 0.013(3) 0.016(3) 0.012(4) -0.004(3) 0.002(3) -0.002(2)
C7 0.008(3) 0.020(3) 0.002(3) -0.003(2) 0.000(2) 0.002(2)

loop_
_atom_type_symbol
_atom_type_description
_atom_type_scat_dispersion_real
_atom_type_scat_dispersion_imag
_atom_type_scat_source
C C 0.0033 0.0016 'International Tables Vol C Tables 4.2.6.8 and 6.1.1.4'
H H 0.0000 0.0000 'International Tables Vol C Tables 4.2.6.8 and 6.1.1.4'
O O 0.0106 0.0060 'International Tables Vol C Tables 4.2.6.8 and 6.1.1.4'
Cl Cl 0.1484 0.1585 'International Tables Vol C Tables 4.2.6.8 and 6.1.1.4'
Tl Tl -2.8358 9.6688 'International Tables Vol C Tables 4.2.6.8 and 6.1.1.4'

loop_
_geom_angle_atom_site_label_1
_geom_angle_atom_site_label_2
_geom_angle_atom_site_label_3
_geom_angle
_geom_angle_site_symmetry_1
_geom_angle_site_symmetry_3
O1 Tl1 O1 75.60(18) . 2_665
O1 Tl1 O1 77.44(19) . 3_566
O1 Tl1 O1 76.68(19) 2_665 3_566
C7 O1 Tl1 118.7(4) . .
C7 O1 Tl1 115.6(4) . 2_665
Tl1 O1 Tl1 103.40(18) . 2_665
C7 O1 Tl1 114.2(4) . 4_656
Tl1 O1 Tl1 101.82(19) . 4_656
Tl1 O1 Tl1 100.64(19) 2_665 4_656
C6 C3 C1 120.1(7) . .
C6 C3 H3 119.9 . .
C1 C3 H3 119.9 . .
C5 C2 C1 119.0(7) . .
C5 C2 H2 120.5 . .
C1 C2 H2 120.5 . .
C3 C1 C2 120.7(7) . .
C3 C1 Cl1 119.8(6) . .
C2 C1 Cl1 119.5(6) . .
C3 C6 C7 121.4(6) . .
C3 C6 H6 119.3 . .
C7 C6 H6 119.3 . .
C2 C5 C7 122.0(7) . .
C2 C5 H5 119.0 . .
C7 C5 H5 119.0 . .
O1 C7 C5 122.8(6) . .
O1 C7 C6 120.5(6) . .
C5 C7 C6 116.6(7) . .

loop_
_geom_bond_atom_site_label_1
_geom_bond_atom_site_label_2
_geom_bond_distance
_geom_bond_site_symmetry_2
Tl1 O1 2.538(5) .
Tl1 O1 2.582(5) 2_665
Tl1 O1 2.597(6) 3_566
Cl1 C1 1.745(7) .
O1 C7 1.352(8) .
O1 Tl1 2.582(5) 2_665
O1 Tl1 2.597(6) 4_656
C3 C6 1.371(10) .
C3 C1 1.378(10) .
C3 H3 0.9500 .
C2 C5 1.382(10) .
C2 C1 1.398(10) .
C2 H2 0.9500 .
C6 C7 1.428(10) .
C6 H6 0.9500 .
C5 C7 1.405(10) .
C5 H5 0.9500 .
